data_4100506
_journal_name_full 'Journal of the American Chemical Society'
_journal_year 2005
_chemical_formula_sum 'C52 H60 Co N12 O12 S'
_chemical_formula_weight 1135.00
_chemical_name_common CoL4
_space_group_IT_number 85
_symmetry_cell_setting tetragonal
_symmetry_space_group_name_Hall '-P 4a'
_symmetry_space_group_name_H-M 'P 4/n :2'
_cell_angle_alpha 90.00
_cell_angle_beta 90.00
_cell_angle_gamma 90.00
_cell_formula_units_Z 2
_cell_length_a 18.188(3)
_cell_length_b 18.188(3)
_cell_length_c 8.1281(16)
_cell_measurement_temperature 288(2)
_cell_volume 2688.7(8)
_diffrn_ambient_temperature 288(2)
_exptl_crystal_density_diffrn 1.402
_cod_original_sg_symbol_H-M 'P 4/n'
_cod_database_code 4100506

loop_
_symmetry_equiv_pos_as_xyz
'x, y, z'
'-y+1/2, x, z'
'-x+1/2, -y+1/2, z'
'y, -x+1/2, z'
'-x, -y, -z'
'y-1/2, -x, -z'
'x-1/2, y-1/2, -z'
'-y, x-1/2, -z'

loop_
_atom_site_label
_atom_site_type_symbol
_atom_site_fract_x
_atom_site_fract_y
_atom_site_fract_z
_atom_site_U_iso_or_equiv
_atom_site_adp_type
_atom_site_occupancy
_atom_site_symmetry_multiplicity
_atom_site_calc_flag
_atom_site_refinement_flags
_atom_site_disorder_assembly
_atom_site_disorder_group
Co1 Co 0.2500 0.2500 0.2418(11) 0.020(2) Uani 1 4 d S . .
S1 S 0.2500 0.7500 0.5000 0.017(2) Uani 1 4 d S . .
N2 N 0.22646(10) 0.53575(10) 0.48588(19) 0.0366(5) Uani 1 1 d . A .
C8 C 0.16376(13) 0.63164(13) 0.9942(3) 0.0336(6) Uani 1 1 d . . .
O2 O 0.2500 0.2500 -0.0212(7) 0.0260(11) Uani 1 4 d S . .
N1 N 0.26767(9) 0.36870(8) 0.24051(16) 0.0280(4) Uani 1 1 d . . .
O1 O 0.2500 0.2500 0.4982(7) 0.0280(12) Uani 1 4 d S . .
C11 C 0.08254(16) 0.51447(15) 1.1120(3) 0.0518(7) Uani 1 1 d . . .
C10 C 0.09026(13) 0.57633(13) 1.2103(3) 0.0411(6) Uani 1 1 d . . .
C9 C 0.13226(13) 0.63447(14) 1.1501(3) 0.0403(6) Uani 1 1 d . . .
C13 C 0.0517(2) 0.5817(2) 1.3747(4) 0.0630(8) Uani 1 1 d . . .
C7 C 0.15367(12) 0.56958(11) 0.8953(3) 0.0322(5) Uani 1 1 d . . .
C12 C 0.11387(16) 0.50997(14) 0.9559(3) 0.0497(7) Uani 1 1 d . . .
O4 O 0.28190(16) 0.69071(16) 0.4002(4) 0.0538(8) Uani 1 1 d . . .
C5 C 0.23970(11) 0.41223(10) 0.3582(3) 0.0298(5) Uani 1 1 d . . .
C2 C 0.31926(14) 0.47496(12) 0.1120(3) 0.0432(7) Uani 1 1 d . . .
C1 C 0.30747(13) 0.39962(12) 0.1208(3) 0.0378(6) Uani 1 1 d . . .
N3 N 0.18239(9) 0.57339(10) 0.73387(19) 0.0359(5) Uani 1 1 d . A .
C3 C 0.29125(14) 0.52008(13) 0.2343(3) 0.0368(6) Uani 1 1 d . . .
C4 C 0.25186(11) 0.48831(11) 0.3627(3) 0.0289(5) Uani 1 1 d . . .
C6 C 0.20067(14) 0.51555(11) 0.6368(3) 0.0404(6) Uani 1 1 d . . .
O3A O 0.212(3) 0.4526(14) 0.693(3) 0.039(6) Uani 0.44(14) 1 d P A 1
O5 O 0.3073(4) 0.3397(4) 0.7353(6) 0.0337(12) Uani 0.50 1 d P . .
O3B O 0.180(5) 0.4503(8) 0.667(5) 0.063(13) Uani 0.56(14) 1 d P A 2
H3N H 0.1910(3) 0.6246(3) 0.6876(6) 0.0466(11) Uani 1 1 d . . .
H5 H 0.2061(3) 0.3857(2) 0.4505(7) 0.0561(13) Uani 1 1 d . . .
H2N H 0.2353(3) 0.5902(3) 0.4643(6) 0.0537(12) Uani 1 1 d . . .
H8 H 0.1951(3) 0.6778(3) 0.9469(7) 0.0599(13) Uani 1 1 d . . .
H3 H 0.2990(4) 0.5793(3) 0.2322(7) 0.0651(16) Uani 1 1 d . . .
H12 H 0.1056(5) 0.4618(3) 0.8807(8) 0.093(2) Uani 1 1 d . . .
H9 H 0.1417(4) 0.6828(3) 1.2252(7) 0.0711(16) Uani 1 1 d . . .
H1 H 0.3307(4) 0.3624(3) 0.0313(8) 0.0720(17) Uani 1 1 d . . .
H2 H 0.3505(4) 0.4988(3) 0.0114(7) 0.079(2) Uani 1 1 d . . .
H11 H 0.0505(4) 0.4680(4) 1.1559(9) 0.091(2) Uani 1 1 d . . .
H1O H 0.2727(7) 0.2860(6) 0.5713(10) 0.041(2) Uani 0.50 1 d P . .
H4O H 0.2820(6) 0.3874(6) 0.7189(12) 0.046(2) Uani 0.50 1 d P . .
H2O H 0.2741(7) 0.2861(6) -0.0954(10) 0.042(2) Uani 0.50 1 d P . .
H3O H 0.3594(7) 0.3452(6) 0.7169(11) 0.047(2) Uani 0.50 1 d P . .
H13C H 0.0774(6) 0.6187(6) 1.4530(12) 0.121(3) Uani 1 1 d . . .
H13A H 0.0533(8) 0.5335(7) 1.4393(14) 0.159(6) Uani 1 1 d . . .
H13B H 0.0004(7) 0.5980(10) 1.3663(11) 0.180(7) Uani 1 1 d . . .

loop_
_atom_site_aniso_label
_atom_site_aniso_U_11
_atom_site_aniso_U_22
_atom_site_aniso_U_33
_atom_site_aniso_U_23
_atom_site_aniso_U_13
_atom_site_aniso_U_12
Co1 0.018(3) 0.018(3) 0.023(5) 0.000 0.000 0.000
S1 0.012(3) 0.012(3) 0.025(5) 0.000 0.000 0.000
N2 0.0515(11) 0.0202(11) 0.0382(10) -0.0022(6) 0.0078(7) -0.0006(7)
C8 0.0364(13) 0.0280(14) 0.0365(14) -0.0077(9) -0.0020(9) 0.0012(10)
O2 0.029(2) 0.029(2) 0.020(3) 0.000 0.000 0.000
N1 0.0311(9) 0.0219(8) 0.0309(8) -0.0008(6) 0.0045(6) -0.0024(6)
O1 0.031(2) 0.031(2) 0.022(3) 0.000 0.000 0.000
C11 0.0668(18) 0.0425(15) 0.0463(16) -0.0011(12) 0.0113(13) -0.0138(13)
C10 0.0430(14) 0.0452(14) 0.0351(13) -0.0032(10) -0.0007(10) 0.0022(11)
C9 0.0420(13) 0.0424(14) 0.0365(14) -0.0116(11) -0.0033(10) 0.0038(10)
C13 0.064(2) 0.082(2) 0.043(2) -0.0058(19) 0.0104(16) 0.0028(17)
C7 0.0380(12) 0.0229(11) 0.0356(13) -0.0050(9) -0.0004(9) -0.0010(8)
C12 0.0701(18) 0.0359(15) 0.0432(15) -0.0090(12) 0.0116(13) -0.0159(11)
O4 0.0411(16) 0.0479(17) 0.072(2) -0.0254(15) 0.0123(14) 0.0008(12)
C5 0.0371(12) 0.0206(11) 0.0317(12) -0.0009(9) 0.0059(9) -0.0021(8)
C2 0.0604(15) 0.0264(12) 0.0429(15) 0.0030(10) 0.0208(12) -0.0080(10)
C1 0.0481(14) 0.0274(12) 0.0379(13) -0.0014(10) 0.0153(10) -0.0050(10)
N3 0.0471(11) 0.0249(11) 0.0358(10) -0.0044(7) 0.0054(7) 0.0000(7)
C3 0.0478(14) 0.0222(14) 0.0405(14) 0.0034(9) 0.0093(10) -0.0053(9)
C4 0.0366(12) 0.0191(10) 0.0310(12) -0.0009(8) 0.0031(8) -0.0020(8)
C6 0.0650(16) 0.0183(12) 0.0381(14) -0.0025(9) 0.0093(11) 0.0014(10)
O3A 0.058(14) 0.019(5) 0.041(5) 0.002(3) 0.003(7) 0.001(5)
O5 0.031(4) 0.038(4) 0.033(3) 0.003(2) 0.002(2) -0.003(3)
O3B 0.12(3) 0.023(4) 0.045(8) -0.006(3) 0.031(13) -0.013(7)
H3N 0.059(3) 0.034(3) 0.048(3) -0.006(2) 0.009(2) -0.001(2)
H5 0.080(4) 0.035(2) 0.053(3) -0.001(2) 0.027(3) -0.012(2)
H2N 0.080(4) 0.027(3) 0.055(3) -0.002(2) 0.008(2) -0.004(2)
H8 0.068(3) 0.049(3) 0.063(3) -0.018(3) 0.009(3) -0.013(3)
H3 0.102(5) 0.022(3) 0.071(4) 0.001(2) 0.023(3) -0.016(2)
H12 0.151(7) 0.052(3) 0.075(4) -0.026(3) 0.033(4) -0.049(4)
H9 0.092(4) 0.062(4) 0.059(3) -0.027(3) 0.011(3) -0.010(3)
H1 0.096(4) 0.047(3) 0.072(4) -0.008(3) 0.048(3) -0.008(3)
H2 0.115(5) 0.051(3) 0.072(4) 0.004(3) 0.052(3) -0.025(3)
H11 0.128(6) 0.067(4) 0.079(4) -0.001(3) 0.042(4) -0.038(4)
H1O 0.048(9) 0.045(9) 0.031(5) -0.002(4) -0.003(4) -0.002(5)
H4O 0.053(6) 0.029(5) 0.056(6) -0.005(4) -0.001(4) 0.006(5)
H2O 0.046(8) 0.050(9) 0.029(5) -0.002(4) 0.002(4) -0.007(5)
H3O 0.034(6) 0.059(6) 0.048(6) -0.005(4) -0.001(4) -0.004(4)
H13C 0.153(8) 0.149(8) 0.062(5) -0.034(5) 0.030(5) -0.025(7)
H13A 0.271(17) 0.110(8) 0.096(7) 0.016(6) 0.099(9) -0.008(8)
H13B 0.094(7) 0.38(2) 0.069(6) 0.015(8) 0.025(5) 0.081(10)

loop_
_geom_bond_atom_site_label_1
_geom_bond_atom_site_label_2
_geom_bond_distance
_geom_bond_site_symmetry_2
_geom_bond_publ_flag
Co1 O1 2.084(11) . ?
Co1 O2 2.138(11) . ?
Co1 N1 2.1826(15) 2 ?
Co1 N1 2.1826(15) 3 ?
Co1 N1 2.1826(15) . ?
Co1 N1 2.1826(15) 4 ?
S1 O4 1.469(3) 3_565 ?
S1 O4 1.469(3) 8_666 ?
S1 O4 1.469(3) . ?
S1 O4 1.469(3) 6_566 ?
N2 C6 1.364(3) . ?
N2 C4 1.400(3) . ?
N2 H2N 1.019(6) . ?
C8 C9 1.391(3) . ?
C8 C7 1.398(3) . ?
C8 H8 1.086(7) . ?
O2 H2O 0.994(10) . ?
N1 C1 1.337(3) . ?
N1 C5 1.342(2) . ?
O1 H1O 0.975(11) . ?
C11 C10 1.387(4) . ?
C11 C12 1.394(4) . ?
C11 H11 1.087(7) . ?
C10 C9 1.393(4) . ?
C10 C13 1.512(4) . ?
C9 H9 1.084(7) . ?
C13 H13C 1.039(14) . ?
C13 H13A 1.022(15) . ?
C13 H13B 0.981(14) . ?
C7 C12 1.394(3) . ?
C7 N3 1.414(3) . ?
C12 H12 1.078(7) . ?
C5 C4 1.402(3) . ?
C5 H5 1.081(6) . ?
C2 C3 1.386(3) . ?
C2 C1 1.389(3) . ?
C2 H2 1.086(6) . ?
C1 H1 1.080(6) . ?
N3 C6 1.356(3) . ?
N3 H3N 1.017(7) . ?
C3 C4 1.392(3) . ?
C3 H3 1.087(6) . ?
C6 O3A 1.251(16) . ?
C6 O3B 1.269(19) . ?
O5 H4O 0.991(16) . ?
O5 H3O 0.964(17) . ?
